data_7249941
loop_
_publ_author_name
'Zhang, Jia-Mei'
'Xu, Zhe-Kun'
'Qin, Yan'
'Li, Peng-Fei'
'Wang, Zhong-Xia'

_publ_section_title
;
 High phase transition temperature and photoluminescence properties in
 low-dimensional molecular perovskite ferroelastic crystals
;
_journal_issue 11
_journal_name_full CrystEngComm
_journal_page_first 1534
_journal_page_last 1540
_journal_paper_doi 10.1039/D5CE00012B
_journal_volume 27
_journal_year 2025
_chemical_formula_moiety '0.5(Cl6 Mn2), C5 H10 N'
_chemical_formula_sum 'C5 H10 Cl3 Mn N'
_chemical_formula_weight 245.43
_space_group_crystal_system orthorhombic
_space_group_IT_number 62
_space_group_name_Hall '-P 2ac 2n'
_space_group_name_H-M_alt 'P n m a'
_atom_sites_solution_hydrogens mixed
_atom_sites_solution_primary direct
_audit_creation_date 2025-01-25
_audit_creation_method
;
Olex2 1.3
(compiled 2020.11.12 svn.r5f609507 for OlexSys, GUI svn.r6408)
;
_audit_update_record
;
2025-01-31 deposited with the CCDC.	2025-02-12 downloaded from the CCDC.
;
_cell_angle_alpha 90
_cell_angle_beta 90
_cell_angle_gamma 90
_cell_formula_units_Z 4
_cell_length_a 14.6427(16)
_cell_length_b 6.4940(8)
_cell_length_c 10.999(2)
_cell_measurement_reflns_used 985
_cell_measurement_temperature 428.00(10)
_cell_measurement_theta_max 58.1450
_cell_measurement_theta_min 4.9070
_cell_volume 1045.9(3)
_computing_cell_refinement 'CrysAlisPro 1.171.43.129a (Rigaku OD, 2024)'
_computing_data_collection 'CrysAlisPro system (CCD 43.129a 64-bit (release 29-06-2024))'
_computing_data_reduction 'CrysAlisPro 1.171.43.129a (Rigaku OD, 2024)'
_computing_molecular_graphics 'Olex2 1.3 (Dolomanov et al., 2009)'
_computing_publication_material 'Olex2 1.3 (Dolomanov et al., 2009)'
_computing_structure_refinement 'SHELXL 2017/1 (Sheldrick, 2015)'
_computing_structure_solution 'SHELXS  (Sheldrick, 2008)'
_diffrn_ambient_environment air
_diffrn_ambient_temperature 428.00(10)
_diffrn_detector 'Hybrid Pixel Array Detector'
_diffrn_detector_area_resol_mean 10.0000
_diffrn_detector_type 'HyPix-Arc 150'
_diffrn_measured_fraction_theta_full 0.998
_diffrn_measured_fraction_theta_max 0.998
_diffrn_measurement_details
;
List of Runs (angles in degrees, time in seconds):

  # Type    Start    End  Width  t~exp~   \w     \q     \k     \f   Frames
#--------------------------------------------------------------------------
  1  \w    -68.00 -43.00   0.50    0.50    --  -75.30 -15.00 150.00   50
  2  \w   -111.00 -42.00   0.50    0.50    --  -75.30  -6.00-146.00  138
  3  \w   -102.00 -77.00   0.50    0.50    --  -74.13  -6.00-146.00   50
  4  \w    -80.00 -31.00   0.50    0.50    --  -60.41  -6.00-146.00   98
  5  \w    -58.00 -32.00   0.50    0.50    --  -75.30 125.00  30.00   52
  6  \w    -56.00 -31.00   0.50    0.50    --  -75.30 125.00  90.00   50
  7  \w   -101.00 -72.00   0.50    0.50    --  -75.30 125.00  90.00   58
  8  \w   -102.00 -76.00   0.50    0.50    --  -75.30 125.00  30.00   52
  9  \w     25.00  53.00   0.50    0.50    --   60.23   6.00  29.00   56
 10  \w     39.00 116.00   0.50    0.50    --   74.99   6.00  29.00  154
 11  \w     61.00 102.00   0.50    0.50    --   60.23  30.00 120.00   82
 12  \w     67.00  93.00   0.50    0.50    --   60.23   6.00  29.00   52
 13  \w     67.00 108.00   0.50    0.50    --   60.23  30.00-120.00   82
 14  \w     11.00  37.00   0.50    0.50    --   60.23 -30.00-150.00   52
 15  \w     12.00  37.00   0.50    0.50    --   60.23 -30.00 -90.00   50
 16  \w     11.00  36.00   0.50    0.50    --   60.23 -30.00 -60.00   50
 17  \w     11.00  38.00   0.50    0.50    --   60.23 -30.00 -30.00   54
 18  \w     12.00  38.00   0.50    0.50    --   60.23 -30.00   0.00   52
 19  \w     36.00  70.00   0.50    0.50    --   75.12 -94.00 -60.00   68
 20  \w     78.00 104.00   0.50    0.50    --   74.99-125.00-180.00   52
 21  \w     37.00  66.00   0.50    0.50    --   74.99-125.00-180.00   58
 22  \w     36.00  83.00   0.50    0.50    --   74.99 -94.00-120.00   94
 23  \w     27.00  70.00   0.50    0.50    --   60.23 -94.00  30.00   86
 24  \w     35.00  66.00   0.50    0.50    --   74.99 -94.00   0.00   62
 25  \w     45.00  74.00   0.50    0.50    --   75.12 -94.00  30.00   58
 26  \w     29.00  67.00   0.50    0.50    --   60.23 -94.00  90.00   76
 27  \w     37.00  66.00   0.50    0.50    --   60.23 -94.00 150.00   58
 28  \w     23.00  68.00   0.50    0.50    --   60.23 -94.00 120.00   90
 29  \w     49.00  74.00   0.50    0.50    --   75.12 -94.00 -90.00   50
 30  \w     59.00  85.00   0.50    0.50    --   75.12 -94.00-180.00   52
 31  \w   -118.00 -81.00   0.50    0.50    --  -74.13-125.00-120.00   74
 32  \w   -118.00 -78.00   0.50    0.50    --  -74.13-125.00 -90.00   80
;
_diffrn_measurement_device 'four-circle diffractometer'
_diffrn_measurement_device_type 'XtaLAB Synergy R, DW system, HyPix-Arc 150'
_diffrn_measurement_method '\w scans'
_diffrn_orient_matrix_type 'CrysAlisPro convention (1999,Acta A55,543-557)'
_diffrn_orient_matrix_UB_11 0.0134772000
_diffrn_orient_matrix_UB_12 0.0064024000
_diffrn_orient_matrix_UB_13 -0.1389012000
_diffrn_orient_matrix_UB_21 0.1041078000
_diffrn_orient_matrix_UB_22 -0.0153095000
_diffrn_orient_matrix_UB_23 0.0177836000
_diffrn_orient_matrix_UB_31 -0.0063734000
_diffrn_orient_matrix_UB_32 -0.2366183000
_diffrn_orient_matrix_UB_33 -0.0051094000
_diffrn_radiation_monochromator mirror
_diffrn_radiation_probe x-ray
_diffrn_radiation_type 'Cu K\a'
_diffrn_radiation_wavelength 1.54184
_diffrn_reflns_av_R_equivalents 0.1456
_diffrn_reflns_av_unetI/netI 0.1010
_diffrn_reflns_Laue_measured_fraction_full 0.998
_diffrn_reflns_Laue_measured_fraction_max 0.998
_diffrn_reflns_limit_h_max 17
_diffrn_reflns_limit_h_min -16
_diffrn_reflns_limit_k_max 4
_diffrn_reflns_limit_k_min -7
_diffrn_reflns_limit_l_max 13
_diffrn_reflns_limit_l_min -13
_diffrn_reflns_number 6822
_diffrn_reflns_point_group_measured_fraction_full 0.998
_diffrn_reflns_point_group_measured_fraction_max 0.998
_diffrn_reflns_theta_full 66.528
_diffrn_reflns_theta_max 66.528
_diffrn_reflns_theta_min 5.029
_diffrn_source 'Rotating-anode X-ray tube'
_diffrn_source_type 'Rigaku (Cu) X-ray Source'
_exptl_absorpt_coefficient_mu 16.807
_exptl_absorpt_correction_T_max 1.00000
_exptl_absorpt_correction_T_min 0.50477
_exptl_absorpt_correction_type multi-scan
_exptl_absorpt_process_details
;
CrysAlisPro 1.171.43.129a (Rigaku Oxford Diffraction, 2024)
Empirical absorption correction using spherical harmonics,
implemented in SCALE3 ABSPACK scaling algorithm.
;
_exptl_crystal_colour 'clear pinkish colourless'
_exptl_crystal_colour_lustre clear
_exptl_crystal_colour_modifier pinkish
_exptl_crystal_colour_primary colourless
_exptl_crystal_density_diffrn 1.559
_exptl_crystal_description prism
_exptl_crystal_F_000 492
_exptl_crystal_size_max 0.1
_exptl_crystal_size_mid 0.02
_exptl_crystal_size_min 0.01
_refine_diff_density_max 0.852
_refine_diff_density_min -0.715
_refine_diff_density_rms 0.166
_refine_ls_extinction_method none
_refine_ls_goodness_of_fit_ref 1.028
_refine_ls_hydrogen_treatment constr
_refine_ls_matrix_type full
_refine_ls_number_parameters 79
_refine_ls_number_reflns 1008
_refine_ls_number_restraints 77
_refine_ls_restrained_S_all 0.990
_refine_ls_R_factor_all 0.3271
_refine_ls_R_factor_gt 0.2541
_refine_ls_shift/su_max 0.000
_refine_ls_shift/su_mean 0.000
_refine_ls_structure_factor_coef Fsqd
_refine_ls_weighting_details 'w=1/[\s^2^(Fo^2^)+(0.0500P)^2^+60.0000P] where P=(Fo^2^+2Fc^2^)/3'
_refine_ls_weighting_scheme calc
_refine_ls_wR_factor_gt 0.3984
_refine_ls_wR_factor_ref 0.4352
_reflns_Friedel_coverage 0.000
_reflns_number_gt 620
_reflns_number_total 1008
_reflns_threshold_expression 'I > 2\s(I)'
_cod_data_source_file d5ce00012b2.cif
_cod_data_source_block zjm-241004-428k_r
_cod_depositor_comments 'Adding full bibliography for 7249938--7249941.cif.'
_cod_database_code 7249941
_shelx_shelxl_version_number 2017/1
_chemical_oxdiff_formula 'C H N Mn Cl'
_shelx_space_group_comment
;
The symmetry employed for this shelxl refinement is uniquely defined
by the following loop, which should always be used as a source of
symmetry information in preference to the above space-group names.
They are only intended as comments.
;
_shelx_estimated_absorpt_t_max 0.850
_shelx_estimated_absorpt_t_min 0.284
_reflns_odcompleteness_completeness 99.47
_reflns_odcompleteness_iscentric 1
_reflns_odcompleteness_theta 66.97
_olex2_refinement_description
;
1. Fixed Uiso
 At 1.2 times of:
  All C(H) groups, All C(H,H) groups, All N(H) groups
 At 1.5 times of:
  All C(H,H,H) groups
2. Restrained distances
 N1-C1 = N1-C2 = N1-C3
 1.53 with sigma of 0.02
 C2-C3
 2.35 with sigma of 0.05
 C1-C2
 2.35 with sigma of 0.05
 C3-C1
 2.35 with sigma of 0.05
 C4-C3
 1.45 with sigma of 0.03
 C5-C4
 1.15 with sigma of 0.02
 C3-C5
 2.6 with sigma of 0.02
 C4-N1
 2.45 with sigma of 0.05
 C5-N1
 3.45 with sigma of 0.05
3. Uiso/Uaniso restraints and constraints
N1 \\sim C2 \\sim C3 \\sim C1 \\sim C4 \\sim C5: within 2A with sigma of 0.01
and sigma for terminal atoms of 0.02 within 2A
Uanis(N1) \\sim Ueq, Uanis(C2) \\sim Ueq, Uanis(C3) \\sim Ueq, Uanis(C1) \\sim
Ueq, Uanis(C4) \\sim Ueq, Uanis(C5) \\sim Ueq: with sigma of 0.1 and sigma for
terminal atoms of 0.2
4. Others
 Fixed Sof: N1(0.5) H1(0.5) C2(0.5) H2a(0.5) H2b(0.5) H2c(0.5) C3(0.5)
 H3a(0.5) H3b(0.5) C4(0.5) C1(0.5) H1a(0.5) H1b(0.5) H1c(0.5) C5(0.5) H5(0.5)
5.a Riding coordinates:
 C2(H2a,H2b,H2c), C1(H1a,H1b,H1c)
5.b Ternary CH refined with riding coordinates:
 N1(H1)
5.c Secondary CH2 refined with riding coordinates:
 C3(H3a,H3b)
5.d :
 C5(H5)
;
_olex2_submission_special_instructions 'No special instructions were received'
_oxdiff_exptl_absorpt_empirical_details
;
Empirical correction (ABSPACK) includes:
- Absorption correction using spherical harmonics
- Frame scaling
;
_oxdiff_exptl_absorpt_empirical_full_max 2.694
_oxdiff_exptl_absorpt_empirical_full_min 0.173

loop_
_space_group_symop_operation_xyz
'x, y, z'
'-x+1/2, -y, z+1/2'
'x+1/2, -y+1/2, -z+1/2'
'-x, y+1/2, -z'
'-x, -y, -z'
'x-1/2, y, -z-1/2'
'-x-1/2, y-1/2, z-1/2'
'x, -y-1/2, z'

loop_
_atom_site_label
_atom_site_type_symbol
_atom_site_fract_x
_atom_site_fract_y
_atom_site_fract_z
_atom_site_U_iso_or_equiv
_atom_site_adp_type
_atom_site_occupancy
_atom_site_site_symmetry_order
_atom_site_calc_flag
_atom_site_refinement_flags_posn
_atom_site_refinement_flags_adp
_atom_site_refinement_flags_occupancy
_atom_site_disorder_assembly
_atom_site_disorder_group
Cl1 Cl 0.3899(8) 0.250000 0.5721(15) 0.145(5) Uani 1 2 d S T P . .
Mn1 Mn 0.500000 0.000000 0.500000 0.104(3) Uani 1 2 d S . P . .
Cl3 Cl 0.4952(10) 0.250000 0.3193(12) 0.135(5) Uani 1 2 d S T P . .
Cl4 Cl 0.3773(7) -0.250000 0.4048(11) 0.102(4) Uani 1 2 d S T P . .
N1 N 0.236(3) 0.317(15) 0.337(6) 0.29(3) Uani 0.5 1 d D U P A -1
H1 H 0.299909 0.317267 0.361585 0.346 Uiso 0.5 1 calc R U P A -1
C2 C 0.188(6) 0.526(12) 0.334(7) 0.29(3) Uani 0.5 1 d D U P A -1
H2A H 0.224393 0.621886 0.378972 0.430 Uiso 0.5 1 d R U P A -1
H2B H 0.128283 0.516665 0.369933 0.430 Uiso 0.5 1 d R U P A -1
H2C H 0.182183 0.572506 0.251292 0.430 Uiso 0.5 1 d R U P A -1
C3 C 0.170(7) 0.198(11) 0.420(6) 0.29(3) Uani 0.5 1 d D U P A -1
H3A H 0.123936 0.129563 0.370597 0.348 Uiso 0.5 1 calc R U P A -1
H3B H 0.203177 0.093935 0.464659 0.348 Uiso 0.5 1 calc R U P A -1
C4 C 0.126(5) 0.341(15) 0.504(8) 0.29(3) Uani 0.5 1 d D U P A -1
C1 C 0.214(5) 0.226(19) 0.214(6) 0.29(3) Uani 0.5 1 d D U P A -1
H1A H 0.196946 0.086388 0.230405 0.434 Uiso 0.5 1 d R U P A -1
H1B H 0.261496 0.228248 0.153455 0.434 Uiso 0.5 1 d R U P A -1
H1C H 0.162166 0.301198 0.184725 0.434 Uiso 0.5 1 d R U P A -1
C5 C 0.107(6) 0.441(15) 0.588(8) 0.29(3) Uani 0.5 1 d D U P A -1
H5 H 0.091960 0.521522 0.654618 0.351 Uiso 0.5 1 calc R U P A -1

loop_
_atom_site_aniso_label
_atom_site_aniso_U_11
_atom_site_aniso_U_22
_atom_site_aniso_U_33
_atom_site_aniso_U_23
_atom_site_aniso_U_13
_atom_site_aniso_U_12
Cl1 0.096(8) 0.125(10) 0.214(15) 0.000 0.037(9) 0.000
Mn1 0.083(4) 0.072(4) 0.157(6) 0.006(5) -0.003(4) -0.005(4)
Cl3 0.182(12) 0.057(6) 0.165(12) 0.000 -0.001(10) 0.000
Cl4 0.111(7) 0.041(4) 0.154(9) 0.000 -0.089(7) 0.000
N1 0.26(4) 0.30(4) 0.31(5) -0.03(4) -0.06(3) 0.04(4)
C2 0.25(4) 0.30(5) 0.31(5) -0.03(4) -0.07(4) 0.04(4)
C3 0.26(4) 0.30(4) 0.31(5) -0.03(4) -0.06(3) 0.05(4)
C4 0.26(4) 0.30(4) 0.31(5) -0.03(4) -0.06(4) 0.05(4)
C1 0.27(4) 0.29(5) 0.31(5) -0.03(4) -0.06(4) 0.04(4)
C5 0.26(4) 0.31(5) 0.31(5) -0.03(4) -0.06(4) 0.05(4)

loop_
_atom_type_symbol
_atom_type_description
_atom_type_scat_dispersion_real
_atom_type_scat_dispersion_imag
_atom_type_scat_source
C C 0.0181 0.0091 'International Tables Vol C Tables 4.2.6.8 and 6.1.1.4'
H H 0.0000 0.0000 'International Tables Vol C Tables 4.2.6.8 and 6.1.1.4'
Cl Cl 0.3639 0.7018 'International Tables Vol C Tables 4.2.6.8 and 6.1.1.4'
Mn Mn -0.5299 2.8052 'International Tables Vol C Tables 4.2.6.8 and 6.1.1.4'
N N 0.0311 0.0180 'International Tables Vol C Tables 4.2.6.8 and 6.1.1.4'

loop_
_geom_angle_atom_site_label_1
_geom_angle_atom_site_label_2
_geom_angle_atom_site_label_3
_geom_angle
_geom_angle_site_symmetry_1
_geom_angle_site_symmetry_3
_geom_angle_publ_flag
Mn1 Cl1 Mn1 84.2(4) 4_656 . ?
Cl1 Mn1 Cl1 180.0 5_656 . ?
Cl1 Mn1 Cl3 79.1(4) 5_656 5_656 ?
Cl1 Mn1 Cl3 79.1(4) . . ?
Cl1 Mn1 Cl3 100.9(4) . 5_656 ?
Cl1 Mn1 Cl3 100.9(4) 5_656 . ?
Cl1 Mn1 Cl4 95.1(3) 5_656 5_656 ?
Cl1 Mn1 Cl4 95.1(3) . . ?
Cl1 Mn1 Cl4 84.9(3) . 5_656 ?
Cl1 Mn1 Cl4 84.9(3) 5_656 . ?
Cl3 Mn1 Cl3 180.0 . 5_656 ?
Cl3 Mn1 Cl4 86.4(3) . 5_656 ?
Cl3 Mn1 Cl4 93.6(3) . . ?
Cl3 Mn1 Cl4 93.6(3) 5_656 5_656 ?
Cl3 Mn1 Cl4 86.4(3) 5_656 . ?
Cl4 Mn1 Cl4 180.0 5_656 . ?
Mn1 Cl3 Mn1 78.5(4) 4_656 . ?
Mn1 Cl4 Mn1 75.9(2) . 4_646 ?
C2 N1 H1 116.4 . . ?
C2 N1 C3 100(3) . . ?
C3 N1 H1 116.4 . . ?
C1 N1 H1 116.4 . . ?
C1 N1 C2 103(3) . . ?
C1 N1 C3 102(3) . . ?
N1 C2 H2A 108.0 . . ?
N1 C2 H2B 110.4 . . ?
N1 C2 H2C 110.0 . . ?
H2A C2 H2B 109.5 . . ?
H2A C2 H2C 109.5 . . ?
H2B C2 H2C 109.5 . . ?
N1 C3 H3A 109.8 . . ?
N1 C3 H3B 109.8 . . ?
H3A C3 H3B 108.2 . . ?
C4 C3 N1 110(3) . . ?
C4 C3 H3A 109.8 . . ?
C4 C3 H3B 109.8 . . ?
C5 C4 C3 165(10) . . ?
N1 C1 H1A 104.7 . . ?
N1 C1 H1B 117.9 . . ?
N1 C1 H1C 105.5 . . ?
H1A C1 H1B 109.5 . . ?
H1A C1 H1C 109.5 . . ?
H1B C1 H1C 109.5 . . ?
C4 C5 H5 180.0 . . ?

loop_
_geom_bond_atom_site_label_1
_geom_bond_atom_site_label_2
_geom_bond_distance
_geom_bond_site_symmetry_2
_geom_bond_publ_flag
Cl1 Mn1 2.422(8) 4_656 ?
Cl1 Mn1 2.422(8) . ?
Mn1 Cl3 2.567(11) . ?
Mn1 Cl3 2.567(11) 5_656 ?
Mn1 Cl4 2.639(6) 5_656 ?
Mn1 Cl4 2.639(6) . ?
N1 H1 0.9800 . ?
N1 C2 1.53(2) . ?
N1 C3 1.53(2) . ?
N1 C1 1.51(2) . ?
C2 H2A 0.9599 . ?
C2 H2B 0.9600 . ?
C2 H2C 0.9599 . ?
C3 H3A 0.9700 . ?
C3 H3B 0.9700 . ?
C3 C4 1.47(3) . ?
C4 C5 1.154(19) . ?
C1 H1A 0.9601 . ?
C1 H1B 0.9602 . ?
C1 H1C 0.9600 . ?
C5 H5 0.9300 . ?

loop_
_geom_torsion_atom_site_label_1
_geom_torsion_atom_site_label_2
_geom_torsion_atom_site_label_3
_geom_torsion_atom_site_label_4
_geom_torsion
_geom_torsion_site_symmetry_1
_geom_torsion_site_symmetry_2
_geom_torsion_site_symmetry_3
_geom_torsion_site_symmetry_4
_geom_torsion_publ_flag
N1 C3 C4 C5 -93(34) . . . . ?
C2 N1 C3 C4 -30(7) . . . . ?
C1 N1 C3 C4 -136(7) . . . . ?
